data_4076708
loop_
_publ_author_name
'Chen, Guizhu'
'Deng, Mingli'
'Lee, Chee Keong'
'Leong, Weng Kee'

_publ_section_title
;
 Nucleophilic Addition Reactions of the Osmium&#x2212;Antimony Cluster
 (\m-H)Os3(CO)9(\m3-C6H4)(\m-SbPh2):&#x00A0; Orthometalation of
 Triphenylphosphine at Ambient Temperature
;
_journal_issue 6
_journal_name_full Organometallics
_journal_page_first 1227
_journal_paper_doi 10.1021/om010959a
_journal_volume 21
_journal_year 2002
_chemical_formula_sum 'C148.75 H109.5 Cl1.5 O16 Os6 P6 Sb2'
_chemical_formula_weight 3776.56
_chemical_name_systematic
;   
?  
;
_space_group_IT_number 2
_symmetry_cell_setting triclinic
_symmetry_space_group_name_Hall '-P 1'
_symmetry_space_group_name_H-M 'P -1'
_atom_sites_solution_hydrogens geom
_atom_sites_solution_primary direct
_atom_sites_solution_secondary difmap
_audit_creation_method SHELXL-97
_cell_angle_alpha 64.5220(10)
_cell_angle_beta 82.5900(10)
_cell_angle_gamma 89.9100(10)
_cell_formula_units_Z 2
_cell_length_a 13.40470(10)
_cell_length_b 23.8087(3)
_cell_length_c 26.25160(10)
_cell_measurement_reflns_used 7996
_cell_measurement_temperature 293(2)
_cell_volume 7486.61(13)
_computing_structure_refinement 'SHELXL-97 (Sheldrick, 1997)'
_computing_structure_solution 'SHELXS-97 (Sheldrick, 1990)'
_diffrn_ambient_temperature 293(2)
_diffrn_measured_fraction_theta_full 0.978
_diffrn_measured_fraction_theta_max 0.978
_diffrn_radiation_monochromator graphite
_diffrn_radiation_source 'fine-focus sealed tube'
_diffrn_radiation_type MoK\a
_diffrn_radiation_wavelength 0.71073
_diffrn_reflns_av_R_equivalents 0.0616
_diffrn_reflns_av_sigmaI/netI 0.1539
_diffrn_reflns_limit_h_max 17
_diffrn_reflns_limit_h_min -17
_diffrn_reflns_limit_k_max 31
_diffrn_reflns_limit_k_min -28
_diffrn_reflns_limit_l_max 36
_diffrn_reflns_limit_l_min 0
_diffrn_reflns_number 55114
_diffrn_reflns_theta_full 24.71
_diffrn_reflns_theta_max 29.37
_diffrn_reflns_theta_min 2.04
_exptl_absorpt_coefficient_mu 5.573
_exptl_absorpt_correction_T_max 0.603987
_exptl_absorpt_correction_T_min 0.455841
_exptl_absorpt_correction_type SADABS
_exptl_crystal_colour yellow
_exptl_crystal_density_diffrn 1.675
_exptl_crystal_density_method 'not measured'
_exptl_crystal_description plate
_exptl_crystal_F_000 3607
_exptl_crystal_size_max 0.24
_exptl_crystal_size_mid 0.14
_exptl_crystal_size_min 0.06
_refine_diff_density_max 2.318
_refine_diff_density_min -2.334
_refine_diff_density_rms 0.238
_refine_ls_extinction_method none
_refine_ls_goodness_of_fit_ref 1.039
_refine_ls_hydrogen_treatment mixed
_refine_ls_matrix_type full
_refine_ls_number_parameters 522
_refine_ls_number_reflns 24945
_refine_ls_number_restraints 4
_refine_ls_restrained_S_all 1.040
_refine_ls_R_factor_all 0.1335
_refine_ls_R_factor_gt 0.0715
_refine_ls_shift/su_max 0.047
_refine_ls_shift/su_mean 0.001
_refine_ls_structure_factor_coef Fsqd
_refine_ls_weighting_details 'calc w=1/[\s^2^(Fo^2^)+(0.0780P)^2^+83.2812P] where P=(Fo^2^+2Fc^2^)/3'
_refine_ls_weighting_scheme calc
_refine_ls_wR_factor_gt 0.1657
_refine_ls_wR_factor_ref 0.1996
_reflns_number_gt 17084
_reflns_number_total 34796
_reflns_threshold_expression >2sigma(I)
_cod_data_source_file om010959a.cif
_cod_data_source_block cz26
_cod_depositor_comments
;
The following automatic conversions were performed:

'_symmetry_cell_setting' value 'TRICLINIC' changed to 'triclinic'
according to /home/saulius/struct/CIF-dictionaries/cif_core.dic
dictionary named 'cif_core.dic' version 2.4.1 from 2010-06-29.

Automatic conversion script
Id: cif_fix_values 1715 2011-07-08 13:25:40Z adriana 
;
_cod_original_cell_volume 7486.61(11)
_cod_original_sg_symbol_H-M P-1
_cod_original_formula_sum 'C148.75 H109.50 Cl1.50 O16 Os6 P6 Sb2'
_cod_database_code 4076708

loop_
_symmetry_equiv_pos_as_xyz
'x, y, z'
'-x, -y, -z'

loop_
_atom_site_label
_atom_site_type_symbol
_atom_site_fract_x
_atom_site_fract_y
_atom_site_fract_z
_atom_site_U_iso_or_equiv
_atom_site_adp_type
_atom_site_occupancy
_atom_site_symmetry_multiplicity
_atom_site_calc_flag
_atom_site_refinement_flags
Os1 Os -0.16193(5) 0.24507(4) 0.53253(3) 0.0472(2) Uani 1 1 d .
Os2 Os 0.12185(5) 0.31640(3) 0.42055(3) 0.03897(17) Uani 1 1 d .
Os3 Os 0.02796(5) 0.19145(3) 0.50027(3) 0.04229(18) Uani 1 1 d .
Sb7 Sb -0.07589(9) 0.33236(6) 0.42966(5) 0.0438(3) Uani 1 1 d .
P1 P -0.2288(4) 0.1625(2) 0.6250(2) 0.0536(12) Uani 1 1 d .
P2 P 0.1883(3) 0.4092(2) 0.34531(19) 0.0450(11) Uani 1 1 d .
P3 P 0.1842(3) 0.1593(2) 0.47638(19) 0.0467(11) Uani 1 1 d .
O11 O -0.3406(12) 0.3233(8) 0.5280(8) 0.108(6) Uani 1 1 d .
O12 O -0.0384(11) 0.3119(7) 0.5846(6) 0.076(4) Uani 1 1 d .
O13 O -0.2587(10) 0.1736(7) 0.4748(6) 0.078(4) Uani 1 1 d .
O21 O 0.1473(11) 0.3702(7) 0.5067(6) 0.082(4) Uani 1 1 d .
O22 O 0.1181(9) 0.2670(6) 0.3301(5) 0.061(3) Uani 1 1 d .
O31 O 0.1289(10) 0.2295(7) 0.5806(5) 0.073(4) Uani 1 1 d .
O32 O -0.0409(10) 0.0578(6) 0.5816(6) 0.079(4) Uani 1 1 d .
O33 O -0.0674(10) 0.1805(7) 0.4039(5) 0.075(4) Uani 1 1 d .
C11 C -0.2738(17) 0.2917(11) 0.5308(9) 0.072(6) Uiso 1 1 d .
C12 C -0.0816(13) 0.2851(9) 0.5647(8) 0.052(5) Uiso 1 1 d .
C13 C -0.2222(14) 0.1995(9) 0.4951(8) 0.053(5) Uiso 1 1 d .
C21 C 0.1334(14) 0.3484(9) 0.4758(8) 0.058(5) Uiso 1 1 d .
C22 C 0.1188(12) 0.2851(8) 0.3631(7) 0.045(4) Uiso 1 1 d .
C31 C 0.0912(15) 0.2165(10) 0.5497(9) 0.063(5) Uiso 1 1 d .
C32 C -0.0176(13) 0.1095(9) 0.5512(8) 0.053(5) Uiso 1 1 d .
C33 C -0.0346(12) 0.1839(8) 0.4399(7) 0.043(4) Uiso 1 1 d .
C111 C -0.1484(11) 0.1070(7) 0.6719(6) 0.0887(7) Uiso 1 1 d G
C112 C -0.1812(9) 0.0460(7) 0.7095(7) 0.0887(7) Uiso 1 1 d G
H112 H -0.2444 0.0303 0.7088 0.106 Uiso 1 1 calc R
C113 C -0.1198(11) 0.0084(6) 0.7479(6) 0.0887(7) Uiso 1 1 d G
H113 H -0.1417 -0.0324 0.7730 0.106 Uiso 1 1 calc R
C114 C -0.0254(10) 0.0319(7) 0.7488(6) 0.0887(7) Uiso 1 1 d G
H114 H 0.0157 0.0067 0.7745 0.106 Uiso 1 1 calc R
C115 C 0.0074(9) 0.0929(7) 0.7113(7) 0.0887(7) Uiso 1 1 d G
H115 H 0.0705 0.1085 0.7119 0.106 Uiso 1 1 calc R
C116 C -0.0541(12) 0.1304(6) 0.6729(6) 0.0887(7) Uiso 1 1 d G
H116 H -0.0321 0.1712 0.6478 0.106 Uiso 1 1 calc R
C121 C -0.2951(11) 0.1884(7) 0.6753(6) 0.0887(7) Uiso 1 1 d G
C122 C -0.3571(11) 0.1441(6) 0.7219(7) 0.0887(7) Uiso 1 1 d G
H122 H -0.3685 0.1044 0.7243 0.106 Uiso 1 1 calc R
C123 C -0.4022(10) 0.1590(6) 0.7649(5) 0.0887(7) Uiso 1 1 d G
H123 H -0.4437 0.1293 0.7961 0.106 Uiso 1 1 calc R
C124 C -0.3852(11) 0.2183(7) 0.7612(6) 0.0887(7) Uiso 1 1 d G
H124 H -0.4154 0.2283 0.7900 0.106 Uiso 1 1 calc R
C125 C -0.3232(11) 0.2626(5) 0.7146(7) 0.0887(7) Uiso 1 1 d G
H125 H -0.3119 0.3023 0.7122 0.106 Uiso 1 1 calc R
C126 C -0.2782(10) 0.2477(7) 0.6716(5) 0.0887(7) Uiso 1 1 d G
H126 H -0.2367 0.2774 0.6404 0.106 Uiso 1 1 calc R
C131 C -0.3224(10) 0.1146(7) 0.6138(7) 0.0887(7) Uiso 1 1 d G
C132 C -0.2976(9) 0.0634(7) 0.6034(7) 0.0887(7) Uiso 1 1 d G
H132 H -0.2330 0.0492 0.6064 0.106 Uiso 1 1 calc R
C133 C -0.3695(11) 0.0333(6) 0.5886(7) 0.0887(7) Uiso 1 1 d G
H133 H -0.3529 -0.0010 0.5816 0.106 Uiso 1 1 calc R
C134 C -0.4661(10) 0.0544(7) 0.5840(6) 0.0887(7) Uiso 1 1 d G
H134 H -0.5142 0.0343 0.5741 0.106 Uiso 1 1 calc R
C135 C -0.4909(9) 0.1057(7) 0.5944(7) 0.0887(7) Uiso 1 1 d G
H135 H -0.5556 0.1198 0.5914 0.106 Uiso 1 1 calc R
C136 C -0.4190(12) 0.1357(6) 0.6092(7) 0.0887(7) Uiso 1 1 d G
H136 H -0.4356 0.1700 0.6162 0.106 Uiso 1 1 calc R
C211 C 0.2164(12) 0.4734(6) 0.3644(7) 0.0887(7) Uiso 1 1 d G
C212 C 0.3151(10) 0.4915(7) 0.3641(7) 0.0887(7) Uiso 1 1 d G
H212 H 0.3684 0.4728 0.3524 0.106 Uiso 1 1 calc R
C213 C 0.3340(8) 0.5377(7) 0.3812(6) 0.0887(7) Uiso 1 1 d G
H213 H 0.4000 0.5499 0.3810 0.106 Uiso 1 1 calc R
C214 C 0.2543(11) 0.5658(6) 0.3986(7) 0.0887(7) Uiso 1 1 d G
H214 H 0.2670 0.5967 0.4101 0.106 Uiso 1 1 calc R
C215 C 0.1556(10) 0.5477(7) 0.3989(7) 0.0887(7) Uiso 1 1 d G
H215 H 0.1023 0.5665 0.4106 0.106 Uiso 1 1 calc R
C216 C 0.1367(9) 0.5015(7) 0.3818(7) 0.0887(7) Uiso 1 1 d G
H216 H 0.0707 0.4893 0.3820 0.106 Uiso 1 1 calc R
C221 C 0.3094(9) 0.4064(8) 0.3010(6) 0.0887(7) Uiso 1 1 d G
C222 C 0.3510(11) 0.4617(6) 0.2560(7) 0.0887(7) Uiso 1 1 d G
H222 H 0.3219 0.4991 0.2501 0.106 Uiso 1 1 calc R
C223 C 0.4359(11) 0.4611(6) 0.2198(6) 0.0887(7) Uiso 1 1 d G
H223 H 0.4637 0.4981 0.1897 0.106 Uiso 1 1 calc R
C224 C 0.4794(9) 0.4052(8) 0.2286(6) 0.0887(7) Uiso 1 1 d G
H224 H 0.5362 0.4047 0.2044 0.106 Uiso 1 1 calc R
C225 C 0.4378(11) 0.3499(6) 0.2736(7) 0.0887(7) Uiso 1 1 d G
H225 H 0.4669 0.3125 0.2795 0.106 Uiso 1 1 calc R
C226 C 0.3529(11) 0.3505(6) 0.3098(6) 0.0887(7) Uiso 1 1 d G
H226 H 0.3251 0.3135 0.3399 0.106 Uiso 1 1 calc R
C231 C 0.1115(11) 0.4423(7) 0.2855(6) 0.0887(7) Uiso 1 1 d G
C232 C 0.0369(11) 0.4832(7) 0.2845(6) 0.0887(7) Uiso 1 1 d G
H232 H 0.0263 0.4966 0.3131 0.106 Uiso 1 1 calc R
C233 C -0.0219(10) 0.5042(6) 0.2406(7) 0.0887(7) Uiso 1 1 d G
H233 H -0.0718 0.5316 0.2399 0.106 Uiso 1 1 calc R
C234 C -0.0060(10) 0.4843(7) 0.1978(5) 0.0887(7) Uiso 1 1 d G
H234 H -0.0454 0.4983 0.1685 0.106 Uiso 1 1 calc R
C235 C 0.0686(11) 0.4433(7) 0.1988(6) 0.0887(7) Uiso 1 1 d G
H235 H 0.0792 0.4300 0.1701 0.106 Uiso 1 1 calc R
C236 C 0.1273(10) 0.4224(6) 0.2426(7) 0.0887(7) Uiso 1 1 d G
H236 H 0.1772 0.3950 0.2433 0.106 Uiso 1 1 calc R
C301 C 0.2870(12) 0.2184(8) 0.4615(7) 0.043(4) Uiso 1 1 d .
C302 C 0.2655(11) 0.2795(7) 0.4423(6) 0.036(4) Uiso 1 1 d .
C303 C 0.3462(13) 0.3184(9) 0.4414(8) 0.056(5) Uiso 1 1 d .
H303 H 0.3349 0.3600 0.4325 0.067 Uiso 1 1 calc R
C304 C 0.4395(16) 0.2983(11) 0.4530(9) 0.073(6) Uiso 1 1 d .
H304 H 0.4904 0.3267 0.4496 0.088 Uiso 1 1 calc R
C305 C 0.4592(16) 0.2376(10) 0.4693(9) 0.072(6) Uiso 1 1 d .
H305 H 0.5233 0.2244 0.4768 0.087 Uiso 1 1 calc R
C306 C 0.3826(14) 0.1954(10) 0.4746(8) 0.067(6) Uiso 1 1 d .
H306 H 0.3937 0.1533 0.4865 0.081 Uiso 1 1 calc R
C311 C 0.2036(12) 0.1408(7) 0.4139(6) 0.0887(7) Uiso 1 1 d G
C312 C 0.2893(11) 0.1644(7) 0.3735(7) 0.0887(7) Uiso 1 1 d G
H312 H 0.3362 0.1909 0.3769 0.106 Uiso 1 1 calc R
C313 C 0.3049(10) 0.1483(7) 0.3282(6) 0.0887(7) Uiso 1 1 d G
H313 H 0.3622 0.1641 0.3012 0.106 Uiso 1 1 calc R
C314 C 0.2347(12) 0.1087(7) 0.3232(6) 0.0887(7) Uiso 1 1 d G
H314 H 0.2452 0.0980 0.2929 0.106 Uiso 1 1 calc R
C315 C 0.1491(10) 0.0851(7) 0.3636(7) 0.0887(7) Uiso 1 1 d G
H315 H 0.1022 0.0586 0.3602 0.106 Uiso 1 1 calc R
C316 C 0.1335(10) 0.1012(7) 0.4089(6) 0.0887(7) Uiso 1 1 d G
H316 H 0.0762 0.0854 0.4359 0.106 Uiso 1 1 calc R
C321 C 0.2147(11) 0.0877(6) 0.5333(6) 0.0887(7) Uiso 1 1 d G
C322 C 0.2279(11) 0.0330(8) 0.5270(5) 0.0887(7) Uiso 1 1 d G
H322 H 0.2276 0.0332 0.4915 0.106 Uiso 1 1 calc R
C323 C 0.2417(11) -0.0220(6) 0.5738(7) 0.0887(7) Uiso 1 1 d G
H323 H 0.2505 -0.0586 0.5696 0.106 Uiso 1 1 calc R
C324 C 0.2422(11) -0.0224(6) 0.6268(6) 0.0887(7) Uiso 1 1 d G
H324 H 0.2514 -0.0592 0.6581 0.106 Uiso 1 1 calc R
C325 C 0.2290(11) 0.0323(8) 0.6331(5) 0.0887(7) Uiso 1 1 d G
H325 H 0.2293 0.0321 0.6686 0.106 Uiso 1 1 calc R
C326 C 0.2152(11) 0.0874(6) 0.5864(7) 0.0887(7) Uiso 1 1 d G
H326 H 0.2064 0.1240 0.5906 0.106 Uiso 1 1 calc R
C711 C -0.1606(11) 0.3289(8) 0.3664(6) 0.0887(7) Uiso 1 1 d G
C712 C -0.1123(8) 0.3362(7) 0.3136(7) 0.0887(7) Uiso 1 1 d G
H712 H -0.0423 0.3401 0.3060 0.106 Uiso 1 1 calc R
C713 C -0.1685(11) 0.3377(7) 0.2721(5) 0.0887(7) Uiso 1 1 d G
H713 H -0.1361 0.3426 0.2368 0.106 Uiso 1 1 calc R
C714 C -0.2731(10) 0.3319(7) 0.2834(6) 0.0887(7) Uiso 1 1 d G
H714 H -0.3108 0.3329 0.2557 0.106 Uiso 1 1 calc R
C715 C -0.3215(8) 0.3246(7) 0.3362(7) 0.0887(7) Uiso 1 1 d G
H715 H -0.3915 0.3207 0.3438 0.106 Uiso 1 1 calc R
C716 C -0.2653(11) 0.3231(8) 0.3777(5) 0.0887(7) Uiso 1 1 d G
H716 H -0.2976 0.3182 0.4130 0.106 Uiso 1 1 calc R
C721 C -0.1240(11) 0.4230(6) 0.4222(7) 0.0887(7) Uiso 1 1 d G
C722 C -0.0935(11) 0.4452(7) 0.4591(6) 0.0887(7) Uiso 1 1 d G
H722 H -0.0588 0.4200 0.4885 0.106 Uiso 1 1 calc R
C723 C -0.1147(11) 0.5050(7) 0.4521(6) 0.0887(7) Uiso 1 1 d G
H723 H -0.0943 0.5199 0.4768 0.106 Uiso 1 1 calc R
C724 C -0.1665(11) 0.5427(6) 0.4081(7) 0.0887(7) Uiso 1 1 d G
H724 H -0.1807 0.5827 0.4034 0.106 Uiso 1 1 calc R
C725 C -0.1970(11) 0.5205(7) 0.3712(6) 0.0887(7) Uiso 1 1 d G
H725 H -0.2317 0.5456 0.3417 0.106 Uiso 1 1 calc R
C726 C -0.1758(11) 0.4606(7) 0.3782(6) 0.0887(7) Uiso 1 1 d G
H726 H -0.1962 0.4457 0.3535 0.106 Uiso 1 1 calc R
Os4 Os -0.16785(5) 0.19180(3) 1.05360(3) 0.04389(19) Uani 1 1 d .
Os5 Os 0.11804(5) 0.24997(3) 0.94251(3) 0.04001(18) Uani 1 1 d .
Os6 Os 0.01825(5) 0.27380(3) 1.03873(3) 0.04336(19) Uani 1 1 d .
Sb8 Sb -0.07620(9) 0.22339(5) 0.94630(5) 0.0420(3) Uani 1 1 d .
P4 P -0.2434(4) 0.1720(2) 1.1489(2) 0.0546(13) Uani 1 1 d .
P5 P 0.1865(4) 0.2451(2) 0.85849(19) 0.0504(12) Uani 1 1 d .
P6 P 0.1730(3) 0.3270(2) 1.0241(2) 0.0513(12) Uani 1 1 d .
O41 O -0.3402(11) 0.1269(8) 1.0316(7) 0.097(5) Uani 1 1 d .
O42 O -0.0455(10) 0.0757(6) 1.0992(6) 0.068(4) Uani 1 1 d .
O43 O -0.2684(10) 0.3178(7) 1.0062(6) 0.080(4) Uani 1 1 d .
O51 O 0.1466(12) 0.1108(6) 1.0120(6) 0.077(4) Uani 1 1 d .
O52 O 0.1126(10) 0.3921(6) 0.8697(5) 0.066(4) Uani 1 1 d .
O61 O -0.0717(11) 0.3929(7) 0.9549(7) 0.083(4) Uani 1 1 d .
O62 O 0.1192(10) 0.1527(7) 1.1047(6) 0.069(4) Uani 1 1 d .
O63 O -0.0560(10) 0.3097(7) 1.1344(6) 0.072(4) Uani 1 1 d .
C41 C -0.2744(14) 0.1501(9) 1.0403(8) 0.058(5) Uiso 1 1 d .
C42 C -0.0860(13) 0.1210(9) 1.0815(7) 0.048(4) Uiso 1 1 d .
C43 C -0.2273(15) 0.2726(10) 1.0245(9) 0.064(5) Uiso 1 1 d .
C51 C 0.1331(13) 0.1614(9) 0.9875(8) 0.049(4) Uiso 1 1 d .
C52 C 0.1131(13) 0.3422(9) 0.8975(8) 0.049(4) Uiso 1 1 d .
C61 C -0.0394(14) 0.3474(10) 0.9844(9) 0.060(5) Uiso 1 1 d .
C62 C 0.0798(14) 0.1993(10) 1.0780(8) 0.057(5) Uiso 1 1 d .
C63 C -0.0327(14) 0.2917(9) 1.1005(8) 0.058(5) Uiso 1 1 d .
C411 C -0.3370(10) 0.2277(7) 1.1467(7) 0.0887(7) Uiso 1 1 d G
C412 C -0.4378(12) 0.2136(6) 1.1472(7) 0.0887(7) Uiso 1 1 d G
H412 H -0.4582 0.1743 1.1514 0.106 Uiso 1 1 calc R
C413 C -0.5082(8) 0.2581(7) 1.1415(7) 0.0887(7) Uiso 1 1 d G
H413 H -0.5756 0.2487 1.1419 0.106 Uiso 1 1 calc R
C414 C -0.4777(10) 0.3168(6) 1.1352(7) 0.0887(7) Uiso 1 1 d G
H414 H -0.5247 0.3466 1.1314 0.106 Uiso 1 1 calc R
C415 C -0.3769(11) 0.3310(6) 1.1347(7) 0.0887(7) Uiso 1 1 d G
H415 H -0.3565 0.3702 1.1305 0.106 Uiso 1 1 calc R
C416 C -0.3065(8) 0.2864(7) 1.1404(7) 0.0887(7) Uiso 1 1 d G
H416 H -0.2391 0.2959 1.1400 0.106 Uiso 1 1 calc R
C421 C -0.1689(11) 0.1704(7) 1.2030(6) 0.0887(7) Uiso 1 1 d G
C422 C -0.2012(9) 0.1921(7) 1.2434(7) 0.0887(7) Uiso 1 1 d G
H422 H -0.2636 0.2092 1.2436 0.106 Uiso 1 1 calc R
C423 C -0.1402(11) 0.1882(7) 1.2837(6) 0.0887(7) Uiso 1 1 d G
H423 H -0.1617 0.2027 1.3107 0.106 Uiso 1 1 calc R
C424 C -0.0469(10) 0.1626(7) 1.2835(6) 0.0887(7) Uiso 1 1 d G
H424 H -0.0061 0.1600 1.3104 0.106 Uiso 1 1 calc R
C425 C -0.0147(9) 0.1409(7) 1.2431(7) 0.0887(7) Uiso 1 1 d G
H425 H 0.0477 0.1238 1.2429 0.106 Uiso 1 1 calc R
C426 C -0.0757(11) 0.1448(7) 1.2028(6) 0.0887(7) Uiso 1 1 d G
H426 H -0.0541 0.1303 1.1758 0.106 Uiso 1 1 calc R
C431 C -0.3123(11) 0.0946(6) 1.1910(6) 0.0887(7) Uiso 1 1 d G
C432 C -0.3834(12) 0.0870(6) 1.2373(7) 0.0887(7) Uiso 1 1 d G
H432 H -0.3970 0.1206 1.2458 0.106 Uiso 1 1 calc R
C433 C -0.4341(10) 0.0294(8) 1.2709(5) 0.0887(7) Uiso 1 1 d G
H433 H -0.4816 0.0243 1.3019 0.106 Uiso 1 1 calc R
C434 C -0.4138(11) -0.0208(6) 1.2581(6) 0.0887(7) Uiso 1 1 d G
H434 H -0.4477 -0.0594 1.2806 0.106 Uiso 1 1 calc R
C435 C -0.3427(11) -0.0133(6) 1.2118(7) 0.0887(7) Uiso 1 1 d G
H435 H -0.3291 -0.0469 1.2033 0.106 Uiso 1 1 calc R
C436 C -0.2920(10) 0.0444(8) 1.1782(5) 0.0887(7) Uiso 1 1 d G
H436 H -0.2445 0.0494 1.1472 0.106 Uiso 1 1 calc R
C511 C 0.2325(12) 0.1678(6) 0.8686(7) 0.0887(7) Uiso 1 1 d G
C512 C 0.1598(8) 0.1194(8) 0.8853(7) 0.0887(7) Uiso 1 1 d G
H512 H 0.0919 0.1276 0.8853 0.106 Uiso 1 1 calc R
C513 C 0.1884(10) 0.0586(6) 0.9018(6) 0.0887(7) Uiso 1 1 d G
H513 H 0.1397 0.0261 0.9129 0.106 Uiso 1 1 calc R
C514 C 0.2898(12) 0.0462(6) 0.9017(6) 0.0887(7) Uiso 1 1 d G
H514 H 0.3089 0.0055 0.9128 0.106 Uiso 1 1 calc R
C515 C 0.3625(8) 0.0946(7) 0.8850(6) 0.0887(7) Uiso 1 1 d G
H515 H 0.4304 0.0864 0.8850 0.106 Uiso 1 1 calc R
C516 C 0.3339(10) 0.1554(6) 0.8685(6) 0.0887(7) Uiso 1 1 d G
H516 H 0.3826 0.1878 0.8574 0.106 Uiso 1 1 calc R
C521 C 0.1078(11) 0.2657(7) 0.8003(6) 0.0887(7) Uiso 1 1 d G
C522 C 0.1102(10) 0.2332(6) 0.7671(7) 0.0887(7) Uiso 1 1 d G
H522 H 0.1503 0.1994 0.7745 0.106 Uiso 1 1 calc R
C523 C 0.0527(11) 0.2513(7) 0.7228(6) 0.0887(7) Uiso 1 1 d G
H523 H 0.0543 0.2296 0.7005 0.106 Uiso 1 1 calc R
C524 C -0.0072(11) 0.3018(7) 0.7117(5) 0.0887(7) Uiso 1 1 d G
H524 H -0.0457 0.3139 0.6821 0.106 Uiso 1 1 calc R
C525 C -0.0096(10) 0.3343(6) 0.7449(7) 0.0887(7) Uiso 1 1 d G
H525 H -0.0497 0.3681 0.7375 0.106 Uiso 1 1 calc R
C526 C 0.0479(11) 0.3162(7) 0.7892(6) 0.0887(7) Uiso 1 1 d G
H526 H 0.0463 0.3379 0.8115 0.106 Uiso 1 1 calc R
C531 C 0.2974(10) 0.2998(7) 0.8159(6) 0.0887(7) Uiso 1 1 d G
C532 C 0.3358(11) 0.3413(7) 0.8339(5) 0.0887(7) Uiso 1 1 d G
H532 H 0.3084 0.3406 0.8685 0.106 Uiso 1 1 calc R
C533 C 0.4152(11) 0.3838(6) 0.8001(6) 0.0887(7) Uiso 1 1 d G
H533 H 0.4410 0.4116 0.8121 0.106 Uiso 1 1 calc R
C534 C 0.4562(10) 0.3848(6) 0.7482(6) 0.0887(7) Uiso 1 1 d G
H534 H 0.5094 0.4132 0.7256 0.106 Uiso 1 1 calc R
C535 C 0.4178(11) 0.3433(7) 0.7302(5) 0.0887(7) Uiso 1 1 d G
H535 H 0.4452 0.3439 0.6956 0.106 Uiso 1 1 calc R
C536 C 0.3384(11) 0.3008(6) 0.7640(7) 0.0887(7) Uiso 1 1 d G
H536 H 0.3127 0.2730 0.7520 0.106 Uiso 1 1 calc R
C601 C 0.2775(14) 0.2923(9) 1.0007(8) 0.060(5) Uiso 1 1 d .
C602 C 0.2605(12) 0.2570(8) 0.9696(7) 0.047(4) Uiso 1 1 d .
C603 C 0.3415(14) 0.2234(9) 0.9616(8) 0.059(5) Uiso 1 1 d .
H603 H 0.3317 0.1959 0.9458 0.071 Uiso 1 1 calc R
C604 C 0.4339(15) 0.2287(10) 0.9755(9) 0.070(6) Uiso 1 1 d .
H604 H 0.4858 0.2063 0.9677 0.085 Uiso 1 1 calc R
C605 C 0.4516(18) 0.2665(11) 1.0008(10) 0.087(7) Uiso 1 1 d .
H605 H 0.5155 0.2705 1.0095 0.104 Uiso 1 1 calc R
C606 C 0.3739(15) 0.2987(10) 1.0135(9) 0.072(6) Uiso 1 1 d .
H606 H 0.3856 0.3246 1.0305 0.086 Uiso 1 1 calc R
C611 C 0.2061(11) 0.3274(8) 1.0902(5) 0.0887(7) Uiso 1 1 d G
C612 C 0.2505(11) 0.3797(6) 1.0911(5) 0.0887(7) Uiso 1 1 d G
H612 H 0.2645 0.4162 1.0576 0.106 Uiso 1 1 calc R
C613 C 0.2740(10) 0.3773(6) 1.1420(7) 0.0887(7) Uiso 1 1 d G
H613 H 0.3038 0.4123 1.1425 0.106 Uiso 1 1 calc R
C614 C 0.2532(11) 0.3227(7) 1.1920(5) 0.0887(7) Uiso 1 1 d G
H614 H 0.2689 0.3211 1.2261 0.106 Uiso 1 1 calc R
C615 C 0.2087(11) 0.2704(6) 1.1911(5) 0.0887(7) Uiso 1 1 d G
H615 H 0.1948 0.2339 1.2246 0.106 Uiso 1 1 calc R
C616 C 0.1852(11) 0.2728(6) 1.1402(7) 0.0887(7) Uiso 1 1 d G
H616 H 0.1555 0.2379 1.1397 0.106 Uiso 1 1 calc R
C621 C 0.1860(12) 0.4107(5) 0.9747(6) 0.0887(7) Uiso 1 1 d G
C622 C 0.2600(10) 0.4325(7) 0.9273(7) 0.0887(7) Uiso 1 1 d G
H622 H 0.3058 0.4054 0.9220 0.106 Uiso 1 1 calc R
C623 C 0.2656(10) 0.4947(7) 0.8878(5) 0.0887(7) Uiso 1 1 d G
H623 H 0.3152 0.5092 0.8561 0.106 Uiso 1 1 calc R
C624 C 0.1973(12) 0.5351(5) 0.8958(6) 0.0887(7) Uiso 1 1 d G
H624 H 0.2010 0.5767 0.8693 0.106 Uiso 1 1 calc R
C625 C 0.1232(10) 0.5134(7) 0.9432(7) 0.0887(7) Uiso 1 1 d G
H625 H 0.0775 0.5404 0.9485 0.106 Uiso 1 1 calc R
C626 C 0.1176(10) 0.4512(8) 0.9827(5) 0.0887(7) Uiso 1 1 d G
H626 H 0.0681 0.4366 1.0144 0.106 Uiso 1 1 calc R
C811 C -0.1059(11) 0.1508(7) 0.9212(7) 0.0887(7) Uiso 1 1 d G
C812 C -0.1207(11) 0.1648(6) 0.8657(6) 0.0887(7) Uiso 1 1 d G
H812 H -0.1252 0.2060 0.8397 0.106 Uiso 1 1 calc R
C813 C -0.1289(11) 0.1172(7) 0.8489(5) 0.0887(7) Uiso 1 1 d G
H813 H -0.1388 0.1265 0.8118 0.106 Uiso 1 1 calc R
C814 C -0.1223(11) 0.0556(6) 0.8877(7) 0.0887(7) Uiso 1 1 d G
H814 H -0.1277 0.0238 0.8765 0.106 Uiso 1 1 calc R
C815 C -0.1075(11) 0.0417(6) 0.9432(6) 0.0887(7) Uiso 1 1 d G
H815 H -0.1030 0.0005 0.9692 0.106 Uiso 1 1 calc R
C816 C -0.0993(11) 0.0893(8) 0.9600(5) 0.0887(7) Uiso 1 1 d G
H816 H -0.0894 0.0799 0.9971 0.106 Uiso 1 1 calc R
C821 C -0.1762(10) 0.2873(7) 0.8943(6) 0.0887(7) Uiso 1 1 d G
C822 C -0.1488(9) 0.3507(7) 0.8649(7) 0.0887(7) Uiso 1 1 d G
H822 H -0.0853 0.3656 0.8658 0.106 Uiso 1 1 calc R
C823 C -0.2162(11) 0.3917(5) 0.8340(6) 0.0887(7) Uiso 1 1 d G
H823 H -0.1979 0.4341 0.8144 0.106 Uiso 1 1 calc R
C824 C -0.3110(10) 0.3694(7) 0.8326(6) 0.0887(7) Uiso 1 1 d G
H824 H -0.3562 0.3968 0.8120 0.106 Uiso 1 1 calc R
C825 C -0.3384(9) 0.3060(7) 0.8620(7) 0.0887(7) Uiso 1 1 d G
H825 H -0.4019 0.2911 0.8610 0.106 Uiso 1 1 calc R
C826 C -0.2710(12) 0.2650(5) 0.8928(6) 0.0887(7) Uiso 1 1 d G
H826 H -0.2893 0.2226 0.9125 0.106 Uiso 1 1 calc R
C10 C 0.319(2) 0.2658(13) 0.6147(17) 0.100 Uiso 0.50 1 d PD
H10A H 0.3032 0.2630 0.5808 0.120 Uiso 0.50 1 calc PR
H10B H 0.2681 0.2887 0.6260 0.120 Uiso 0.50 1 calc PR
Cl11 Cl 0.4305(12) 0.3017(8) 0.6014(7) 0.120 Uiso 0.50 1 d PD
Cl12 Cl 0.3226(12) 0.1934(8) 0.6681(7) 0.120 Uiso 0.50 1 d PD
C20 C -0.638(7) 0.098(2) 1.1116(19) 0.100 Uiso 0.25 1 d PD
H20A H -0.6979 0.1076 1.0930 0.120 Uiso 0.25 1 calc PR
H20B H -0.5844 0.1286 1.0861 0.120 Uiso 0.25 1 calc PR
Cl21 Cl -0.661(2) 0.1078(15) 1.1718(14) 0.120 Uiso 0.25 1 d PD
Cl22 Cl -0.605(2) 0.0275(15) 1.1212(14) 0.120 Uiso 0.25 1 d PD

loop_
_atom_site_aniso_label
_atom_site_aniso_U_11
_atom_site_aniso_U_22
_atom_site_aniso_U_33
_atom_site_aniso_U_23
_atom_site_aniso_U_13
_atom_site_aniso_U_12
Os1 0.0472(4) 0.0554(5) 0.0332(4) -0.0151(3) -0.0013(3) 0.0018(3)
Os2 0.0449(4) 0.0373(4) 0.0301(3) -0.0104(3) -0.0051(3) 0.0009(3)
Os3 0.0449(4) 0.0409(4) 0.0331(4) -0.0089(3) -0.0044(3) -0.0007(3)
Sb7 0.0498(7) 0.0457(7) 0.0333(6) -0.0149(5) -0.0050(5) 0.0052(6)
P1 0.057(3) 0.058(3) 0.041(3) -0.018(2) -0.003(2) 0.004(3)
P2 0.049(3) 0.039(3) 0.040(3) -0.011(2) -0.002(2) 0.002(2)
P3 0.047(3) 0.042(3) 0.043(3) -0.011(2) -0.007(2) 0.002(2)
O11 0.088(12) 0.103(14) 0.119(14) -0.040(12) 0.003(10) 0.049(10)
O12 0.102(11) 0.081(11) 0.060(9) -0.042(8) -0.019(8) 0.005(9)
O13 0.059(9) 0.113(13) 0.063(9) -0.041(9) 0.000(7) -0.026(8)
O21 0.107(11) 0.090(12) 0.074(10) -0.058(9) -0.011(9) -0.010(9)
O22 0.080(9) 0.060(9) 0.052(8) -0.033(7) -0.002(7) 0.009(7)
O31 0.067(9) 0.099(12) 0.055(8) -0.030(8) -0.025(7) 0.003(8)
O32 0.074(10) 0.047(9) 0.087(11) -0.008(8) 0.015(8) -0.009(7)
O33 0.083(10) 0.103(12) 0.053(8) -0.041(8) -0.024(7) 0.009(8)
Os4 0.0480(4) 0.0428(4) 0.0373(4) -0.0153(3) -0.0016(3) -0.0036(3)
Os5 0.0461(4) 0.0389(4) 0.0332(4) -0.0142(3) -0.0045(3) 0.0007(3)
Os6 0.0443(4) 0.0473(5) 0.0421(4) -0.0232(3) -0.0047(3) 0.0005(3)
Sb8 0.0514(7) 0.0380(7) 0.0331(6) -0.0120(5) -0.0058(5) -0.0027(5)
P4 0.057(3) 0.061(3) 0.045(3) -0.023(3) 0.002(2) -0.007(3)
P5 0.055(3) 0.052(3) 0.039(3) -0.018(2) 0.005(2) -0.007(2)
P6 0.042(3) 0.060(3) 0.058(3) -0.033(3) -0.005(2) -0.006(2)
O41 0.079(11) 0.108(14) 0.117(13) -0.058(11) -0.022(10) -0.029(9)
O42 0.097(10) 0.027(7) 0.075(9) -0.016(7) -0.022(8) 0.013(7)
O43 0.073(10) 0.056(10) 0.090(11) -0.013(8) -0.005(8) 0.027(8)
O51 0.132(13) 0.033(8) 0.063(9) -0.019(7) -0.006(9) 0.010(8)
O52 0.084(10) 0.038(8) 0.060(8) -0.004(7) -0.022(7) 0.001(7)
O61 0.078(10) 0.051(9) 0.102(12) -0.015(9) -0.024(9) 0.007(8)
O62 0.064(9) 0.081(11) 0.067(9) -0.039(8) -0.009(7) 0.008(8)
O63 0.072(9) 0.089(11) 0.070(9) -0.053(9) 0.005(7) 0.011(8)

loop_
_atom_type_symbol
_atom_type_description
_atom_type_scat_dispersion_real
_atom_type_scat_dispersion_imag
_atom_type_scat_source
C C 0.0033 0.0016 'International Tables Vol C Tables 4.2.6.8 and 6.1.1.4'
H H 0.0000 0.0000 'International Tables Vol C Tables 4.2.6.8 and 6.1.1.4'
O O 0.0106 0.0060 'International Tables Vol C Tables 4.2.6.8 and 6.1.1.4'
P P 0.1023 0.0942 'International Tables Vol C Tables 4.2.6.8 and 6.1.1.4'
Cl Cl 0.1484 0.1585 'International Tables Vol C Tables 4.2.6.8 and 6.1.1.4'
Sb Sb -0.5866 1.5461 'International Tables Vol C Tables 4.2.6.8 and 6.1.1.4'
Os Os -1.2165 7.6030 'International Tables Vol C Tables 4.2.6.8 and 6.1.1.4'

loop_
_geom_angle_atom_site_label_1
_geom_angle_atom_site_label_2
_geom_angle_atom_site_label_3
_geom_angle
C11 Os1 C12 96.1(8)
C11 Os1 C13 93.1(8)
C12 Os1 C13 170.1(7)
C11 Os1 P1 92.7(7)
C12 Os1 P1 93.4(6)
C13 Os1 P1 89.6(6)
C11 Os1 Sb7 91.3(7)
C12 Os1 Sb7 86.2(5)
C13 Os1 Sb7 90.2(5)
P1 Os1 Sb7 175.97(13)
C11 Os1 Os3 164.2(7)
C12 Os1 Os3 88.4(5)
C13 Os1 Os3 81.8(5)
P1 Os1 Os3 102.20(12)
Sb7 Os1 Os3 73.80(3)
C21 Os2 C22 176.6(7)
C21 Os2 C302 83.5(7)
C22 Os2 C302 93.8(6)
C21 Os2 P2 92.3(6)
C22 Os2 P2 85.8(5)
C302 Os2 P2 95.6(4)
C21 Os2 Sb7 89.5(5)
C22 Os2 Sb7 93.8(5)
C302 Os2 Sb7 160.4(4)
P2 Os2 Sb7 103.02(12)
C21 Os2 Os3 98.0(6)
C22 Os2 Os3 84.0(5)
C302 Os2 Os3 87.5(4)
P2 Os2 Os3 169.52(11)
Sb7 Os2 Os3 75.38(3)
C32 Os3 C31 100.3(8)
C32 Os3 C33 90.7(7)
C31 Os3 C33 168.5(8)
C32 Os3 P3 91.7(6)
C31 Os3 P3 87.4(6)
C33 Os3 P3 95.2(5)
C32 Os3 Os2 173.9(6)
C31 Os3 Os2 77.5(6)
C33 Os3 Os2 91.7(5)
P3 Os3 Os2 82.53(12)
C32 Os3 Os1 92.8(6)
C31 Os3 Os1 87.1(6)
C33 Os3 Os1 89.5(5)
P3 Os3 Os1 173.43(12)
Os2 Os3 Os1 92.73(3)
C711 Sb7 C721 96.0(6)
C711 Sb7 Os2 119.4(4)
C721 Sb7 Os2 117.7(4)
C711 Sb7 Os1 107.5(4)
C721 Sb7 Os1 107.6(4)
Os2 Sb7 Os1 107.64(4)
C121 P1 C131 105.4(7)
C121 P1 C111 99.0(7)
C131 P1 C111 105.3(8)
C121 P1 Os1 115.3(6)
C131 P1 Os1 107.8(5)
C111 P1 Os1 122.5(6)
C211 P2 C231 106.4(7)
C211 P2 C221 103.2(7)
C231 P2 C221 96.8(7)
C211 P2 Os2 115.7(6)
C231 P2 Os2 115.2(5)
C221 P2 Os2 117.3(6)
C321 P3 C301 107.1(7)
C321 P3 C311 102.3(8)
C301 P3 C311 104.1(7)
C321 P3 Os3 111.7(5)
C301 P3 Os3 111.6(6)
C311 P3 Os3 119.0(5)
O11 C11 Os1 177(2)
O12 C12 Os1 175.2(16)
O13 C13 Os1 178.2(17)
O21 C21 Os2 174.8(17)
O22 C22 Os2 179.3(15)
O31 C31 Os3 177.9(19)
O32 C32 Os3 176.3(17)
O33 C33 Os3 177.5(16)
C112 C111 C116 120.0
C112 C111 P1 123.1(9)
C116 C111 P1 116.6(9)
C113 C112 C111 120.0
C112 C113 C114 120.0
C113 C114 C115 120.0
C116 C115 C114 120.0
C115 C116 C111 120.0
C122 C121 C126 120.0
C122 C121 P1 117.0(10)
C126 C121 P1 122.7(10)
C123 C122 C121 120.0
C122 C123 C124 120.0
C125 C124 C123 120.0
C124 C125 C126 120.0
C125 C126 C121 120.0
C132 C131 C136 120.0
C132 C131 P1 122.7(9)
C136 C131 P1 116.9(9)
C131 C132 C133 120.0
C134 C133 C132 120.0
C135 C134 C133 120.0
C134 C135 C136 120.0
C135 C136 C131 120.0
C212 C211 C216 120.0
C212 C211 P2 121.1(9)
C216 C211 P2 118.9(9)
C213 C212 C211 120.0
C212 C213 C214 120.0
C215 C214 C213 120.0
C214 C215 C216 120.0
C215 C216 C211 120.0
C222 C221 C226 120.0
C222 C221 P2 118.1(9)
C226 C221 P2 121.7(9)
C223 C222 C221 120.0
C224 C223 C222 120.0
C223 C224 C225 120.0
C226 C225 C224 120.0
C225 C226 C221 120.0
C232 C231 C236 120.0
C232 C231 P2 121.9(9)
C236 C231 P2 118.0(9)
C233 C232 C231 120.0
C232 C233 C234 120.0
C235 C234 C233 120.0
C234 C235 C236 120.0
C235 C236 C231 120.0
C302 C301 C306 124.6(16)
C302 C301 P3 119.1(12)
C306 C301 P3 116.2(14)
C301 C302 C303 113.4(14)
C301 C302 Os2 125.6(11)
C303 C302 Os2 120.8(12)
C304 C303 C302 123.6(19)
C305 C304 C303 121(2)
C304 C305 C306 119(2)
C305 C306 C301 118(2)
C312 C311 C316 120.0
C312 C311 P3 120.5(9)
C316 C311 P3 119.4(9)
C311 C312 C313 120.0
C314 C313 C312 120.0
C313 C314 C315 120.0
C314 C315 C316 120.0
C315 C316 C311 120.0
C322 C321 C326 120.0
C322 C321 P3 122.6(10)
C326 C321 P3 117.2(10)
C323 C322 C321 120.0
C322 C323 C324 120.0
C323 C324 C325 120.0
C326 C325 C324 120.0
C325 C326 C321 120.0
C712 C711 C716 120.0
C712 C711 Sb7 120.9(8)
C716 C711 Sb7 119.0(8)
C711 C712 C713 120.0
C712 C713 C714 120.0
C713 C714 C715 120.0
C716 C715 C714 120.0
C715 C716 C711 120.0
C722 C721 C726 120.0
C722 C721 Sb7 118.5(8)
C726 C721 Sb7 121.2(8)
C721 C722 C723 120.0
C724 C723 C722 120.0
C723 C724 C725 120.0
C726 C725 C724 120.0
C725 C726 C721 120.0
C41 Os4 C42 96.1(8)
C41 Os4 C43 94.6(8)
C42 Os4 C43 169.0(8)
C41 Os4 P4 94.6(6)
C42 Os4 P4 92.3(5)
C43 Os4 P4 89.3(6)
C41 Os4 Sb8 89.7(6)
C42 Os4 Sb8 89.8(5)
C43 Os4 Sb8 87.7(6)
P4 Os4 Sb8 174.99(13)
C41 Os4 Os6 163.9(6)
C42 Os4 Os6 87.7(5)
C43 Os4 Os6 81.3(6)
P4 Os4 Os6 100.91(12)
Sb8 Os4 Os6 74.66(3)
C51 Os5 C52 175.6(7)
C51 Os5 C602 81.5(7)
C52 Os5 C602 94.0(7)
C51 Os5 P5 92.0(5)
C52 Os5 P5 88.2(5)
C602 Os5 P5 95.6(5)
C51 Os5 Sb8 88.6(5)
C52 Os5 Sb8 95.7(5)
C602 Os5 Sb8 160.9(5)
P5 Os5 Sb8 101.07(12)
C51 Os5 Os6 96.1(5)
C52 Os5 Os6 83.9(5)
C602 Os5 Os6 88.3(4)
P5 Os5 Os6 171.50(13)
Sb8 Os5 Os6 76.51(3)
C62 Os6 C63 99.9(8)
C62 Os6 C61 168.2(8)
C63 Os6 C61 91.8(8)
C62 Os6 P6 88.0(6)
C63 Os6 P6 92.8(6)
C61 Os6 P6 93.0(6)
C62 Os6 Os5 78.8(6)
C63 Os6 Os5 174.4(6)
C61 Os6 Os5 89.7(6)
P6 Os6 Os5 81.71(12)
C62 Os6 Os4 86.4(6)
C63 Os6 Os4 93.4(6)
C61 Os6 Os4 91.4(6)
P6 Os6 Os4 172.26(13)
Os5 Os6 Os4 91.96(2)
C811 Sb8 C821 95.2(6)
C811 Sb8 Os5 114.7(4)
C821 Sb8 Os5 124.7(4)
C811 Sb8 Os4 110.0(4)
C821 Sb8 Os4 103.2(4)
Os5 Sb8 Os4 107.82(4)
C411 P4 C421 104.1(7)
C411 P4 C431 104.5(8)
C421 P4 C431 97.7(7)
C411 P4 Os4 110.6(5)
C421 P4 Os4 122.5(6)
C431 P4 Os4 115.3(5)
C511 P5 C521 104.2(7)
C511 P5 C531 103.1(7)
C521 P5 C531 97.5(7)
C511 P5 Os5 114.3(5)
C521 P5 Os5 118.6(5)
C531 P5 Os5 116.6(5)
C601 P6 C621 106.0(9)
C601 P6 C611 103.9(8)
C621 P6 C611 101.9(7)
C601 P6 Os6 113.4(6)
C621 P6 Os6 117.7(5)
C611 P6 Os6 112.6(5)
O41 C41 Os4 177.6(19)
O42 C42 Os4 173.7(15)
O43 C43 Os4 174.2(18)
O51 C51 Os5 176.5(17)
O52 C52 Os5 175.1(16)
O61 C61 Os6 174.9(17)
O62 C62 Os6 177.4(16)
O63 C63 Os6 171.1(17)
C412 C411 C416 120.0
C412 C411 P4 120.3(9)
C416 C411 P4 119.6(9)
C413 C412 C411 120.0
C412 C413 C414 120.0
C415 C414 C413 120.0
C414 C415 C416 120.0
C415 C416 C411 120.0
C422 C421 C426 120.0
C422 C421 P4 123.8(9)
C426 C421 P4 116.2(9)
C423 C422 C421 120.0
C422 C423 C424 120.0
C423 C424 C425 120.0
C426 C425 C424 120.0
C425 C426 C421 120.0
C432 C431 C436 120.0
C432 C431 P4 118.3(10)
C436 C431 P4 121.6(10)
C433 C432 C431 120.0
C432 C433 C434 120.0
C435 C434 C433 120.0
C434 C435 C436 120.0
C435 C436 C431 120.0
C512 C511 C516 120.0
C512 C511 P5 116.7(9)
C516 C511 P5 122.5(9)
C511 C512 C513 120.0
C512 C513 C514 120.0
C515 C514 C513 120.0
C514 C515 C516 120.0
C515 C516 C511 120.0
C522 C521 C526 120.0
C522 C521 P5 121.6(9)
C526 C521 P5 118.3(9)
C521 C522 C523 120.0
C524 C523 C522 120.0
C523 C524 C525 120.0
C526 C525 C524 120.0
C525 C526 C521 120.0
C532 C531 C536 120.0
C532 C531 P5 120.9(9)
C536 C531 P5 119.0(9)
C533 C532 C531 120.0
C534 C533 C532 120.0
C533 C534 C535 120.0
C536 C535 C534 120.0
C535 C536 C531 120.0
C606 C601 C602 120.4(18)
C606 C601 P6 120.5(15)
C602 C601 P6 119.1(13)
C603 C602 C601 114.8(16)
C603 C602 Os5 121.8(13)
C601 C602 Os5 123.3(12)
C604 C603 C602 123.7(18)
C603 C604 C605 121(2)
C604 C605 C606 120(2)
C605 C606 C601 120(2)
C612 C611 C616 120.0
C612 C611 P6 122.5(9)
C616 C611 P6 117.5(9)
C611 C612 C613 120.0
C614 C613 C612 120.0
C615 C614 C613 120.0
C614 C615 C616 120.0
C615 C616 C611 120.0
C622 C621 C626 120.0
C622 C621 P6 119.7(10)
C626 C621 P6 120.1(10)
C621 C622 C623 120.0
C622 C623 C624 120.0
C625 C624 C623 120.0
C624 C625 C626 120.0
C625 C626 C621 120.0
C812 C811 C816 120.0
C812 C811 Sb8 121.2(9)
C816 C811 Sb8 118.5(9)
C811 C812 C813 120.0
C812 C813 C814 120.0
C815 C814 C813 120.0
C814 C815 C816 120.0
C815 C816 C811 120.0
C822 C821 C826 120.0
C822 C821 Sb8 120.7(9)
C826 C821 Sb8 119.2(9)
C821 C822 C823 120.0
C824 C823 C822 120.0
C823 C824 C825 120.0
C826 C825 C824 120.0
C825 C826 C821 120.0
Cl11 C10 Cl12 108.0(17)
Cl22 C20 Cl21 114(3)

loop_
_geom_bond_atom_site_label_1
_geom_bond_atom_site_label_2
_geom_bond_distance
Os1 C11 1.86(2)
Os1 C12 1.925(18)
Os1 C13 1.980(19)
Os1 P1 2.429(5)
Os1 Sb7 2.7051(13)
Os1 Os3 3.0315(10)
Os2 C21 1.927(19)
Os2 C22 1.951(17)
Os2 C302 2.157(15)
Os2 P2 2.318(5)
Os2 Sb7 2.6720(13)
Os2 Os3 2.9648(10)
Os3 C32 1.88(2)
Os3 C31 1.93(2)
Os3 C33 1.958(16)
Os3 P3 2.331(5)
Sb7 C711 2.160(10)
Sb7 C721 2.184(11)
P1 C121 1.820(12)
P1 C131 1.831(12)
P1 C111 1.834(12)
P2 C211 1.854(11)
P2 C231 1.871(11)
P2 C221 1.891(12)
P3 C321 1.808(12)
P3 C301 1.851(16)
P3 C311 1.861(11)
O11 C11 1.16(2)
O12 C12 1.176(19)
O13 C13 1.119(19)
O21 C21 1.17(2)
O22 C22 1.125(18)
O31 C31 1.15(2)
O32 C32 1.16(2)
O33 C33 1.126(18)
C111 C112 1.3900
C111 C116 1.3900
C112 C113 1.3900
C113 C114 1.3900
C114 C115 1.3900
C115 C116 1.3900
C121 C122 1.3900
C121 C126 1.3900
C122 C123 1.3900
C123 C124 1.3900
C124 C125 1.3900
C125 C126 1.3900
C131 C132 1.3900
C131 C136 1.3900
C132 C133 1.3900
C133 C134 1.3900
C134 C135 1.3900
C135 C136 1.3900
C211 C212 1.3900
C211 C216 1.3900
C212 C213 1.3900
C213 C214 1.3900
C214 C215 1.3900
C215 C216 1.3900
C221 C222 1.3900
C221 C226 1.3900
C222 C223 1.3900
C223 C224 1.3900
C224 C225 1.3900
C225 C226 1.3900
C231 C232 1.3900
C231 C236 1.3900
C232 C233 1.3900
C233 C234 1.3900
C234 C235 1.3900
C235 C236 1.3900
C301 C302 1.36(2)
C301 C306 1.42(2)
C302 C303 1.42(2)
C303 C304 1.36(2)
C304 C305 1.36(3)
C305 C306 1.39(3)
C311 C312 1.3900
C311 C316 1.3900
C312 C313 1.3900
C313 C314 1.3900
C314 C315 1.3900
C315 C316 1.3900
C321 C322 1.3900
C321 C326 1.3900
C322 C323 1.3900
C323 C324 1.3900
C324 C325 1.3900
C325 C326 1.3900
C711 C712 1.3900
C711 C716 1.3900
C712 C713 1.3900
C713 C714 1.3900
C714 C715 1.3900
C715 C716 1.3900
C721 C722 1.3900
C721 C726 1.3900
C722 C723 1.3900
C723 C724 1.3900
C724 C725 1.3900
C725 C726 1.3900
Os4 C41 1.892(19)
Os4 C42 1.930(19)
Os4 C43 1.95(2)
Os4 P4 2.416(5)
Os4 Sb8 2.7011(13)
Os4 Os6 3.0488(9)
Os5 C51 1.95(2)
Os5 C52 2.00(2)
Os5 C602 2.151(16)
Os5 P5 2.328(5)
Os5 Sb8 2.6597(13)
Os5 Os6 2.9749(9)
Os6 C62 1.88(2)
Os6 C63 1.89(2)
Os6 C61 1.96(2)
Os6 P6 2.332(4)
Sb8 C811 2.151(11)
Sb8 C821 2.158(11)
P4 C411 1.813(12)
P4 C421 1.827(11)
P4 C431 1.861(12)
P5 C511 1.858(12)
P5 C521 1.859(11)
P5 C531 1.866(12)
P6 C601 1.80(2)
P6 C621 1.846(12)
P6 C611 1.849(11)
O41 C41 1.14(2)
O42 C42 1.142(19)
O43 C43 1.15(2)
O51 C51 1.12(2)
O52 C52 1.10(2)
O61 C61 1.15(2)
O62 C62 1.19(2)
O63 C63 1.15(2)
C411 C412 1.3900
C411 C416 1.3900
C412 C413 1.3900
C413 C414 1.3900
C414 C415 1.3900
C415 C416 1.3900
C421 C422 1.3900
C421 C426 1.3900
C422 C423 1.3900
C423 C424 1.3900
C424 C425 1.3900
C425 C426 1.3900
C431 C432 1.3900
C431 C436 1.3900
C432 C433 1.3900
C433 C434 1.3900
C434 C435 1.3900
C435 C436 1.3900
C511 C512 1.3900
C511 C516 1.3900
C512 C513 1.3900
C513 C514 1.3900
C514 C515 1.3900
C515 C516 1.3900
C521 C522 1.3900
C521 C526 1.3900
C522 C523 1.3900
C523 C524 1.3900
C524 C525 1.3900
C525 C526 1.3900
C531 C532 1.3900
C531 C536 1.3900
C532 C533 1.3900
C533 C534 1.3900
C534 C535 1.3900
C535 C536 1.3900
C601 C606 1.40(2)
C601 C602 1.44(2)
C602 C603 1.39(2)
C603 C604 1.36(2)
C604 C605 1.36(3)
C605 C606 1.38(3)
C611 C612 1.3900
C611 C616 1.3900
C612 C613 1.3900
C613 C614 1.3900
C614 C615 1.3900
C615 C616 1.3900
C621 C622 1.3900
C621 C626 1.3900
C622 C623 1.3900
C623 C624 1.3900
C624 C625 1.3900
C625 C626 1.3900
C811 C812 1.3900
C811 C816 1.3900
C812 C813 1.3900
C813 C814 1.3900
C814 C815 1.3900
C815 C816 1.3900
C821 C822 1.3900
C821 C826 1.3900
C822 C823 1.3900
C823 C824 1.3900
C824 C825 1.3900
C825 C826 1.3900
C10 Cl11 1.638(19)
C10 Cl12 1.696(19)
C20 Cl22 1.67(2)
C20 Cl21 1.68(2)
